data_1544514
loop_
_publ_author_name
'Shopov, Dimitar Y.'
'Rudshteyn, Benjamin'
'Campos, Jes\'us'
'Vinyard, David J.'
'Batista, Victor S.'
'Brudvig, Gary W.'
'Crabtree, Robert H.'

_publ_section_title
;
 A full set of iridium(iv) pyridine-alkoxide stereoisomers: highly
 geometry-dependent redox properties.
;
_journal_issue 2
_journal_name_full 'Chemical science'
_journal_page_first 1642
_journal_page_last 1652
_journal_paper_doi 10.1039/c6sc03758e
_journal_volume 8
_journal_year 2017
_chemical_formula_moiety 'C16 H20 Cl2 Ir N2 O2, C H2 Cl2'
_chemical_formula_sum 'C17 H22 Cl4 Ir N2 O2'
_chemical_formula_weight 620.36
_chemical_name_common 'Ir(pyalk)2Cl2, "red isomer"'
_chemical_name_systematic 'cis-Cl, cis-O, cis-N-bis(2-{pyridin-2-yl}propan-2-olato)-dichloro-iridium(IV)'
_chemical_properties_physical ', Oxidizer: reduction-sensitive'
_space_group_crystal_system monoclinic
_space_group_IT_number 14
_space_group_name_Hall '-P 2yn'
_space_group_name_H-M_alt 'P 1 21/n 1'
_symmetry_space_group_name_Hall '-P 2yn'
_symmetry_space_group_name_H-M 'P 1 21/n 1'
_atom_sites_solution_hydrogens geom
_atom_sites_solution_primary iterative
_audit_creation_date 2016-05-05
_audit_creation_method
;
Olex2 1.2
(compiled 2015.01.26 svn.r3150 for OlexSys, GUI svn.r4998)
;
_audit_update_record
;
2016-08-03 deposited with the CCDC.
2016-11-07 downloaded from the CCDC.
;
_cell_angle_alpha 90
_cell_angle_beta 98.373(7)
_cell_angle_gamma 90
_cell_formula_units_Z 4
_cell_length_a 8.7599(2)
_cell_length_b 15.6388(3)
_cell_length_c 15.6017(11)
_cell_measurement_reflns_used 48310
_cell_measurement_temperature 93
_cell_measurement_theta_max 27.5
_cell_measurement_theta_min 3.1
_cell_volume 2114.56(17)
_computing_cell_refinement
;
CrystalClear-SM Expert 2.0 r15 (Rigaku, 2011)
;
_computing_data_collection
;
CrystalClear-SM Expert 2.0 r15 (Rigaku, 2011)
;
_computing_data_reduction
;
CrystalClear-SM Expert 2.0 r15 (Rigaku, 2011)
;
_computing_molecular_graphics 'Olex2 (Dolomanov et al., 2009)'
_computing_publication_material 'Olex2 (Dolomanov et al., 2009)'
_computing_structure_refinement 'ShelXL (Sheldrick, 2008)'
_computing_structure_solution 'olex2.solve (Bourhis et al., 2015)'
_diffrn_ambient_temperature 93
_diffrn_detector RX
_diffrn_detector_area_resol_mean 10.0000
_diffrn_measured_fraction_theta_full 0.998
_diffrn_measured_fraction_theta_max 0.998
_diffrn_measurement_details
;
scan:
    Number of images: 90
               Slice: 20.0000 - 200.0000
         Image width: 2.0000
            Exp time: 60.0000
       Rotation axis: Omega
               Omega: 0.0000
                 Chi: 0.0000
                 Phi: 0.0000
                 XTD: 127.4000
              2theta: -0.0226
scan:
    Number of images: 90
               Slice: 20.0000 - 200.0000
         Image width: 2.0000
            Exp time: 60.0000
       Rotation axis: Omega
               Omega: 0.0000
                 Chi: 54.0000
                 Phi: 120.0000
                 XTD: 127.4000
              2theta: -0.0226
scan:
    Number of images: 90
               Slice: 20.0000 - 200.0000
         Image width: 2.0000
            Exp time: 60.0000
       Rotation axis: Omega
               Omega: 0.0000
                 Chi: 0.0000
                 Phi: 180.0000
                 XTD: 127.4000
              2theta: -0.0226
scan:
    Number of images: 90
               Slice: 20.0000 - 200.0000
         Image width: 2.0000
            Exp time: 60.0000
       Rotation axis: Omega
               Omega: 0.0000
                 Chi: 54.0000
                 Phi: 0.0000
                 XTD: 127.4000
              2theta: -0.0226
scan:
    Number of images: 90
               Slice: 20.0000 - 200.0000
         Image width: 2.0000
            Exp time: 60.0000
       Rotation axis: Omega
               Omega: 0.0000
                 Chi: 54.0000
                 Phi: 240.0000
                 XTD: 127.4000
              2theta: -0.0226
scan:
    Number of images: 90
               Slice: 20.0000 - 200.0000
         Image width: 2.0000
            Exp time: 60.0000
       Rotation axis: Omega
               Omega: 0.0000
                 Chi: 54.0000
                 Phi: 90.0000
                 XTD: 127.4000
              2theta: -0.0226
scan:
    Number of images: 90
               Slice: 20.0000 - 200.0000
         Image width: 2.0000
            Exp time: 60.0000
       Rotation axis: Omega
               Omega: 0.0000
                 Chi: 54.0000
                 Phi: 180.0000
                 XTD: 127.4000
              2theta: -0.0226
;
_diffrn_measurement_device
;
Crystal Goniometer
;
_diffrn_measurement_device_type
;
Rigaku RAXIS conversion
;
_diffrn_measurement_method 'profile data from \w-scans'
_diffrn_measurement_specimen_support Unknown
_diffrn_orient_matrix_type FS_PROCESS
_diffrn_orient_matrix_UB_11 -0.082953
_diffrn_orient_matrix_UB_12 -0.031302
_diffrn_orient_matrix_UB_13 0.024848
_diffrn_orient_matrix_UB_21 -0.062182
_diffrn_orient_matrix_UB_22 0.053773
_diffrn_orient_matrix_UB_23 -0.001937
_diffrn_orient_matrix_UB_31 -0.050658
_diffrn_orient_matrix_UB_32 -0.014748
_diffrn_orient_matrix_UB_33 -0.059800
_diffrn_radiation_monochromator 'Graphite Monochromator'
_diffrn_radiation_type MoK\a
_diffrn_radiation_wavelength 0.71075
_diffrn_reflns_av_R_equivalents 0.0454
_diffrn_reflns_av_unetI/netI 0.0197
_diffrn_reflns_Laue_measured_fraction_full 0.998
_diffrn_reflns_Laue_measured_fraction_max 0.998
_diffrn_reflns_limit_h_max 11
_diffrn_reflns_limit_h_min -11
_diffrn_reflns_limit_k_max 20
_diffrn_reflns_limit_k_min -20
_diffrn_reflns_limit_l_max 20
_diffrn_reflns_limit_l_min -20
_diffrn_reflns_number 63497
_diffrn_reflns_point_group_measured_fraction_full 0.998
_diffrn_reflns_point_group_measured_fraction_max 0.998
_diffrn_reflns_theta_full 25.242
_diffrn_reflns_theta_max 27.484
_diffrn_reflns_theta_min 3.141
_diffrn_source 'Sealed Tube'
_diffrn_source_current 40.0
_diffrn_source_power 2.0
_diffrn_source_voltage 50.0
_exptl_absorpt_coefficient_mu 6.834
_exptl_absorpt_correction_T_max 1.000
_exptl_absorpt_correction_T_min 0.647
_exptl_absorpt_correction_type multi-scan
_exptl_crystal_colour 'Dark red'
_exptl_crystal_density_diffrn 1.949
_exptl_crystal_description Block
_exptl_crystal_F_000 1196
_exptl_crystal_recrystallization_method 'Re-crystallisation from solvent: Dichloromethane, ethyl acetate'
_exptl_crystal_size_max 0.2
_exptl_crystal_size_mid 0.2
_exptl_crystal_size_min 0.2
_refine_diff_density_max 0.829
_refine_diff_density_min -0.767
_refine_diff_density_rms 0.098
_refine_ls_extinction_method none
_refine_ls_goodness_of_fit_ref 1.061
_refine_ls_hydrogen_treatment constr
_refine_ls_matrix_type full
_refine_ls_number_parameters 239
_refine_ls_number_reflns 4846
_refine_ls_number_restraints 0
_refine_ls_restrained_S_all 1.061
_refine_ls_R_factor_all 0.0235
_refine_ls_R_factor_gt 0.0203
_refine_ls_shift/su_max 0.001
_refine_ls_shift/su_mean 0.000
_refine_ls_structure_factor_coef Fsqd
_refine_ls_weighting_details 'w=1/[\s^2^(Fo^2^)+(0.0120P)^2^+3.9660P] where P=(Fo^2^+2Fc^2^)/3'
_refine_ls_weighting_scheme calc
_refine_ls_wR_factor_gt 0.0409
_refine_ls_wR_factor_ref 0.0418
_reflns_Friedel_coverage 0.000
_reflns_number_gt 4462
_reflns_number_total 4846
_reflns_threshold_expression 'I > 2\s(I)'
_cod_data_source_file c6sc03758e2.cif
_cod_data_source_block shelx
_cod_depositor_comments
;
The following automatic conversions were performed:

'_exptl_absorpt_correction_type' value 'Multi-scan' changed to
'multi-scan' according to
/usr/data/users/saulius/crontab/automatic-downloads/rss-feeds/RSC/lib/dictionaries/cif_core.dic
dictionary named 'cif_core.dic' version 2.4.2 from 2011-04-26.

Automatic conversion script
Id: cif_fix_values 4268 2015-11-12 08:31:59Z antanas 

 Adding full bibliography for 1544510--1544517.cif.

 Adding full bibliography for 1544510--1544517.cif.
;
_cod_database_code 1544514
_shelx_space_group_comment
;
The symmetry employed for this shelxl refinement is uniquely defined
by the following loop, which should always be used as a source of
symmetry information in preference to the above space-group names.
They are only intended as comments.
;
_shelx_estimated_absorpt_t_max 0.342
_shelx_estimated_absorpt_t_min 0.342
_olex2_refinement_description
;
1. Others
 Fixed Uiso: H3(0.038) H2(0.034) H4(0.035) H12(0.033) H1(0.029) H11(0.038)
 H9(0.033) H10(0.038) H16A(0.047) H16B(0.047) H16C(0.047) H15A(0.052)
 H15B(0.052) H15C(0.052) H7A(0.052) H7B(0.052) H7C(0.052) H17A(0.053)
 H17B(0.053) H8A(0.055) H8B(0.055) H8C(0.055)
 Fixed X: H3(0.3322) H2(0.5426) H4(0.1258) H12(0.8866) H1(0.5415) H11(0.9685)
 H9(0.5269) H10(0.7854) H16A(0.5677) H16B(0.7299) H16C(0.584) H15A(0.62)
 H15B(0.7753) H15C(0.6499) H7A(-0.1424) H7B(-0.0861) H7C(-0.0429) H17A(0.281)
 H17B(0.2068) H8A(0.1558) H8B(0.0272) H8C(-0.0161)
 Fixed Y: H3(0.0573) H2(0.1481) H4(0.064) H12(0.2493) H1(0.2405) H11(0.3748)
 H9(0.4352) H10(0.4702) H16A(0.2442) H16B(0.2014) H16C(0.1445) H15A(0.0588)
 H15B(0.108) H15C(0.1054) H7A(0.1979) H7B(0.1621) H7C(0.2555) H17A(0.6435)
 H17B(0.6624) H8A(0.0588) H8B(0.0378) H8C(0.0839)
 Fixed Z: H3(0.1878) H2(0.2252) H4(0.2653) H12(0.5692) H1(0.3399) H11(0.5112)
 H9(0.4314) H10(0.444) H16A(0.687) H16B(0.6886) H16C(0.6933) H15A(0.563)
 H15B(0.5607) H15C(0.478) H7A(0.3836) H7B(0.2998) H7C(0.3308) H17A(0.8787)
 H17B(0.7829) H8A(0.4773) H8B(0.3994) H8C(0.4818)
;
_shelx_shelxl_version_number 2014/7
_olex2_submission_special_instructions 'No special instructions were received'

loop_
_space_group_symop_operation_xyz
'x, y, z'
'-x+1/2, y+1/2, -z+1/2'
'-x, -y, -z'
'x-1/2, -y-1/2, z-1/2'

loop_
_atom_site_label
_atom_site_type_symbol
_atom_site_fract_x
_atom_site_fract_y
_atom_site_fract_z
_atom_site_U_iso_or_equiv
_atom_site_adp_type
_atom_site_occupancy
_atom_site_site_symmetry_order
_atom_site_calc_flag
_atom_site_refinement_flags_posn
Ir1 Ir 0.32882(2) 0.27943(2) 0.47792(2) 0.01828(4) Uani 1 1 d .
Cl1 Cl 0.22450(9) 0.39238(5) 0.39057(5) 0.02892(16) Uani 1 1 d .
Cl2 Cl 0.29631(9) 0.35213(5) 0.60544(5) 0.02889(16) Uani 1 1 d .
Cl4 Cl 0.45387(11) 0.61755(6) 0.78682(7) 0.0470(2) Uani 1 1 d .
Cl5 Cl 0.18106(12) 0.52225(7) 0.81399(9) 0.0645(3) Uani 1 1 d .
O1 O 0.1293(2) 0.22309(13) 0.47369(13) 0.0230(4) Uani 1 1 d .
O2 O 0.4319(2) 0.18272(13) 0.54137(14) 0.0259(4) Uani 1 1 d .
C3 C 0.3337(4) 0.0956(2) 0.2335(2) 0.0320(7) Uani 1 1 d .
H3 H 0.3322 0.0573 0.1878 0.038 Uiso 1 1 calc R
C2 C 0.4592(4) 0.1493(2) 0.25586(19) 0.0287(7) Uani 1 1 d .
H2 H 0.5426 0.1481 0.2252 0.034 Uiso 1 1 calc R
N1 N 0.3386(3) 0.20781(15) 0.36979(15) 0.0202(5) Uani 1 1 d .
C4 C 0.2108(4) 0.0995(2) 0.2799(2) 0.0288(7) Uani 1 1 d .
H4 H 0.1258 0.0640 0.2653 0.035 Uiso 1 1 calc R
C12 C 0.8148(3) 0.2874(2) 0.5409(2) 0.0276(6) Uani 1 1 d .
H12 H 0.8866 0.2493 0.5692 0.033 Uiso 1 1 calc R
N2 N 0.5536(3) 0.32357(15) 0.49092(15) 0.0222(5) Uani 1 1 d .
C1 C 0.4576(3) 0.20443(19) 0.32446(19) 0.0242(6) Uani 1 1 d .
H1 H 0.5415 0.2405 0.3399 0.029 Uiso 1 1 calc R
C13 C 0.6583(3) 0.26893(18) 0.53286(17) 0.0212(6) Uani 1 1 d .
C5 C 0.2151(3) 0.15689(18) 0.34845(18) 0.0211(6) Uani 1 1 d .
C6 C 0.0873(3) 0.16492(19) 0.40392(18) 0.0231(6) Uani 1 1 d .
C14 C 0.5937(3) 0.18926(18) 0.57023(18) 0.0213(6) Uani 1 1 d .
C11 C 0.8638(4) 0.3624(2) 0.5069(2) 0.0316(7) Uani 1 1 d .
H11 H 0.9685 0.3748 0.5112 0.038 Uiso 1 1 calc R
C9 C 0.6003(4) 0.39749(19) 0.4590(2) 0.0279(6) Uani 1 1 d .
H9 H 0.5269 0.4352 0.4314 0.033 Uiso 1 1 calc R
C10 C 0.7551(4) 0.4187(2) 0.4662(2) 0.0316(7) Uani 1 1 d .
H10 H 0.7854 0.4702 0.4440 0.038 Uiso 1 1 calc R
C16 C 0.6214(4) 0.1954(2) 0.6689(2) 0.0312(7) Uani 1 1 d .
H16A H 0.5677 0.2442 0.6870 0.047 Uiso 1 1 calc GR
H16B H 0.7299 0.2014 0.6886 0.047 Uiso 1 1 calc GR
H16C H 0.5840 0.1445 0.6933 0.047 Uiso 1 1 calc GR
C15 C 0.6665(4) 0.1078(2) 0.5402(2) 0.0350(7) Uani 1 1 d .
H15A H 0.6200 0.0588 0.5630 0.052 Uiso 1 1 calc GR
H15B H 0.7753 0.1080 0.5607 0.052 Uiso 1 1 calc GR
H15C H 0.6499 0.1054 0.4780 0.052 Uiso 1 1 calc GR
C7 C -0.0597(4) 0.1982(2) 0.3495(2) 0.0345(7) Uani 1 1 d .
H7A H -0.1424 0.1979 0.3836 0.052 Uiso 1 1 calc GR
H7B H -0.0861 0.1621 0.2998 0.052 Uiso 1 1 calc GR
H7C H -0.0429 0.2555 0.3308 0.052 Uiso 1 1 calc GR
C17 C 0.2708(4) 0.6224(2) 0.8196(3) 0.0444(9) Uani 1 1 d .
H17A H 0.2810 0.6435 0.8787 0.053 Uiso 1 1 calc R
H17B H 0.2068 0.6624 0.7829 0.053 Uiso 1 1 calc R
C8 C 0.0611(4) 0.0783(2) 0.4444(2) 0.0367(8) Uani 1 1 d .
H8A H 0.1558 0.0588 0.4773 0.055 Uiso 1 1 calc GR
H8B H 0.0272 0.0378 0.3994 0.055 Uiso 1 1 calc GR
H8C H -0.0161 0.0839 0.4818 0.055 Uiso 1 1 calc GR

loop_
_atom_site_aniso_label
_atom_site_aniso_U_11
_atom_site_aniso_U_22
_atom_site_aniso_U_33
_atom_site_aniso_U_23
_atom_site_aniso_U_13
_atom_site_aniso_U_12
Ir1 0.01896(6) 0.01747(6) 0.01840(6) 0.00037(4) 0.00263(4) 0.00148(4)
Cl1 0.0339(4) 0.0225(4) 0.0289(4) 0.0050(3) -0.0002(3) 0.0056(3)
Cl2 0.0340(4) 0.0294(4) 0.0231(4) -0.0053(3) 0.0038(3) 0.0046(3)
Cl4 0.0412(5) 0.0460(5) 0.0560(6) 0.0099(4) 0.0144(4) -0.0030(4)
Cl5 0.0430(5) 0.0398(5) 0.1109(10) -0.0034(6) 0.0122(6) -0.0092(4)
O1 0.0208(9) 0.0251(10) 0.0235(10) -0.0021(8) 0.0049(8) -0.0012(8)
O2 0.0204(10) 0.0235(11) 0.0326(12) 0.0068(9) -0.0002(9) 0.0016(8)
C3 0.0476(19) 0.0237(16) 0.0261(16) -0.0040(12) 0.0100(14) 0.0035(14)
C2 0.0344(16) 0.0278(16) 0.0261(16) 0.0017(12) 0.0124(13) 0.0076(13)
N1 0.0238(12) 0.0199(12) 0.0178(12) 0.0013(9) 0.0057(9) 0.0013(9)
C4 0.0353(17) 0.0251(16) 0.0260(16) -0.0038(12) 0.0048(13) -0.0052(13)
C12 0.0203(14) 0.0329(17) 0.0297(16) -0.0044(13) 0.0035(12) 0.0038(12)
N2 0.0216(12) 0.0209(12) 0.0248(13) -0.0008(10) 0.0056(10) -0.0004(10)
C1 0.0244(14) 0.0247(15) 0.0239(15) 0.0032(12) 0.0049(12) 0.0012(12)
C13 0.0226(13) 0.0233(15) 0.0176(14) -0.0033(11) 0.0023(11) 0.0015(11)
C5 0.0243(14) 0.0187(13) 0.0203(14) 0.0047(11) 0.0032(11) 0.0028(11)
C6 0.0236(14) 0.0236(14) 0.0222(14) -0.0017(12) 0.0035(11) -0.0016(12)
C14 0.0213(13) 0.0210(14) 0.0209(14) -0.0002(11) 0.0007(11) 0.0028(11)
C11 0.0242(15) 0.0361(18) 0.0357(18) -0.0076(14) 0.0087(13) -0.0070(13)
C9 0.0314(16) 0.0197(15) 0.0329(17) 0.0007(12) 0.0059(13) -0.0006(12)
C10 0.0349(17) 0.0255(16) 0.0367(18) -0.0019(13) 0.0125(14) -0.0064(13)
C16 0.0288(16) 0.0391(18) 0.0250(16) -0.0001(13) 0.0011(13) -0.0016(14)
C15 0.0383(18) 0.0249(16) 0.044(2) -0.0019(14) 0.0125(15) 0.0053(14)
C7 0.0248(15) 0.052(2) 0.0260(17) -0.0020(15) 0.0008(13) 0.0005(15)
C17 0.042(2) 0.0300(18) 0.063(3) 0.0024(17) 0.0151(18) -0.0005(16)
C8 0.049(2) 0.0254(16) 0.0398(19) 0.0031(14) 0.0205(16) -0.0044(15)

loop_
_atom_type_symbol
_atom_type_description
_atom_type_scat_dispersion_real
_atom_type_scat_dispersion_imag
_atom_type_scat_source
C C 0.0033 0.0016 'International Tables Vol C Tables 4.2.6.8 and 6.1.1.4'
H H 0.0000 0.0000 'International Tables Vol C Tables 4.2.6.8 and 6.1.1.4'
Cl Cl 0.1484 0.1585 'International Tables Vol C Tables 4.2.6.8 and 6.1.1.4'
Ir Ir -1.4442 7.9887 'International Tables Vol C Tables 4.2.6.8 and 6.1.1.4'
N N 0.0061 0.0033 'International Tables Vol C Tables 4.2.6.8 and 6.1.1.4'
O O 0.0106 0.0060 'International Tables Vol C Tables 4.2.6.8 and 6.1.1.4'

loop_
_geom_angle_atom_site_label_1
_geom_angle_atom_site_label_2
_geom_angle_atom_site_label_3
_geom_angle
Cl1 Ir1 Cl2 92.45(3)
O1 Ir1 Cl1 92.83(6)
O1 Ir1 Cl2 91.65(6)
O1 Ir1 O2 90.76(8)
O1 Ir1 N1 82.47(9)
O1 Ir1 N2 171.87(9)
O2 Ir1 Cl1 173.51(6)
O2 Ir1 Cl2 92.85(7)
O2 Ir1 N1 85.53(9)
O2 Ir1 N2 81.12(9)
N1 Ir1 Cl1 89.58(7)
N1 Ir1 Cl2 173.87(7)
N1 Ir1 N2 96.35(9)
N2 Ir1 Cl1 95.21(7)
N2 Ir1 Cl2 89.22(7)
C6 O1 Ir1 116.38(16)
C14 O2 Ir1 117.95(17)
C4 C3 C2 119.4(3)
C1 C2 C3 118.5(3)
C1 N1 Ir1 125.9(2)
C1 N1 C5 120.3(2)
C5 N1 Ir1 113.66(18)
C3 C4 C5 119.6(3)
C11 C12 C13 120.0(3)
C13 N2 Ir1 113.94(18)
C9 N2 Ir1 125.9(2)
C9 N2 C13 120.1(2)
N1 C1 C2 122.1(3)
C12 C13 C14 123.7(3)
N2 C13 C12 120.2(3)
N2 C13 C14 116.1(2)
N1 C5 C4 120.1(3)
N1 C5 C6 116.3(2)
C4 C5 C6 123.5(3)
O1 C6 C5 111.1(2)
O1 C6 C7 108.0(2)
O1 C6 C8 106.8(2)
C5 C6 C7 110.1(2)
C5 C6 C8 109.3(2)
C8 C6 C7 111.5(3)
O2 C14 C13 110.3(2)
O2 C14 C16 109.1(2)
O2 C14 C15 106.4(2)
C13 C14 C16 108.8(2)
C13 C14 C15 111.7(2)
C16 C14 C15 110.4(3)
C12 C11 C10 119.1(3)
N2 C9 C10 121.5(3)
C11 C10 C9 119.1(3)
Cl5 C17 Cl4 111.7(2)

loop_
_geom_bond_atom_site_label_1
_geom_bond_atom_site_label_2
_geom_bond_distance
Ir1 Cl1 2.3345(7)
Ir1 Cl2 2.3447(7)
Ir1 O1 1.9499(19)
Ir1 O2 1.9550(19)
Ir1 N1 2.037(2)
Ir1 N2 2.068(2)
Cl4 C17 1.754(4)
Cl5 C17 1.749(4)
O1 C6 1.425(3)
O2 C14 1.427(3)
C3 C2 1.387(5)
C3 C4 1.383(4)
C2 C1 1.376(4)
N1 C1 1.344(4)
N1 C5 1.345(4)
C4 C5 1.393(4)
C12 C13 1.389(4)
C12 C11 1.381(4)
N2 C13 1.351(4)
N2 C9 1.346(4)
C13 C14 1.520(4)
C5 C6 1.516(4)
C6 C7 1.527(4)
C6 C8 1.525(4)
C14 C16 1.527(4)
C14 C15 1.529(4)
C11 C10 1.382(5)
C9 C10 1.384(4)
